data_4082638
loop_
_publ_author_name
'Arnold, Thomas'
'Braunschweig, Holger'
'Damme, Alexander'
'Krummenacher, Ivo'
'Radacki, Krzysztof'

_publ_section_title
;
 Synthesis and Structure of Group IV Distanna[2]metallocenophanes
;
_journal_issue 1
_journal_name_full Organometallics
_journal_page_first 254
_journal_paper_doi 10.1021/om400993g
_journal_volume 33
_journal_year 2014
_chemical_formula_moiety 'C26 H44 Cl2 Sn2 Ti'
_chemical_formula_sum 'C26 H44 Cl2 Sn2 Ti'
_chemical_formula_weight 712.79
_chemical_name_common
;
?
;
_chemical_name_systematic
; 
?
;
_space_group_IT_number 14
_symmetry_cell_setting monoclinic
_symmetry_space_group_name_Hall '-P 2ybc'
_symmetry_space_group_name_H-M 'P 1 21/c 1'
_atom_sites_solution_hydrogens geom
_atom_sites_solution_primary direct
_atom_sites_solution_secondary difmap
_audit_creation_method SHELXL-97
_cell_angle_alpha 90.00
_cell_angle_beta 94.304(2)
_cell_angle_gamma 90.00
_cell_formula_units_Z 4
_cell_length_a 15.7224(12)
_cell_length_b 9.0672(7)
_cell_length_c 20.1787(15)
_cell_measurement_reflns_used 8154
_cell_measurement_temperature 100(2)
_cell_measurement_theta_max 26.07
_cell_measurement_theta_min 2.46
_cell_volume 2868.5(4)
_computing_cell_refinement 'Saint+ NT ver. 7.53A (Bruker AXS)'
_computing_data_collection 'Smart NT ver. 5.63 (Bruker AXS)'
_computing_data_reduction 'Saint+ NT ver. 7.53A (Bruker AXS)'
_computing_molecular_graphics 'XP ver. 5.1 (Bruker AXS, 1998)'
_computing_publication_material 'SHELXL-97 (Sheldrick, 2008)'
_computing_structure_refinement 'SHELXL-97 (Sheldrick, 2008)'
_computing_structure_solution 'SHELXS-97 (Sheldrick, 2008)'
_diffrn_ambient_temperature 100(2)
_diffrn_measured_fraction_theta_full 1.000
_diffrn_measured_fraction_theta_max 0.997
_diffrn_measurement_device_type 'Bruker APEX-I CCD'
_diffrn_measurement_method '\f and \w scans'
_diffrn_radiation_monochromator graphite
_diffrn_radiation_source 'sealed tube'
_diffrn_radiation_type MoK\a
_diffrn_radiation_wavelength 0.71073
_diffrn_reflns_av_R_equivalents 0.0346
_diffrn_reflns_av_sigmaI/netI 0.0171
_diffrn_reflns_limit_h_max 19
_diffrn_reflns_limit_h_min -19
_diffrn_reflns_limit_k_max 11
_diffrn_reflns_limit_k_min -11
_diffrn_reflns_limit_l_max 24
_diffrn_reflns_limit_l_min -20
_diffrn_reflns_number 54410
_diffrn_reflns_theta_full 26.00
_diffrn_reflns_theta_max 26.10
_diffrn_reflns_theta_min 2.02
_exptl_absorpt_coefficient_mu 2.198
_exptl_absorpt_correction_T_max 0.7453
_exptl_absorpt_correction_T_min 0.5260
_exptl_absorpt_correction_type multi-scan
_exptl_absorpt_process_details 'Sadabs 2008/1 (Brucker 2008)'
_exptl_crystal_colour red
_exptl_crystal_density_diffrn 1.650
_exptl_crystal_density_method 'not measured'
_exptl_crystal_description block
_exptl_crystal_F_000 1424
_exptl_crystal_size_max 0.18
_exptl_crystal_size_mid 0.18
_exptl_crystal_size_min 0.09
_refine_diff_density_max 0.641
_refine_diff_density_min -0.485
_refine_diff_density_rms 0.070
_refine_ls_extinction_method none
_refine_ls_goodness_of_fit_ref 1.102
_refine_ls_hydrogen_treatment constr
_refine_ls_matrix_type full
_refine_ls_number_parameters 292
_refine_ls_number_reflns 5685
_refine_ls_number_restraints 0
_refine_ls_restrained_S_all 1.102
_refine_ls_R_factor_all 0.0210
_refine_ls_R_factor_gt 0.0170
_refine_ls_shift/su_max 0.001
_refine_ls_shift/su_mean 0.000
_refine_ls_structure_factor_coef Fsqd
_refine_ls_weighting_details 'calc w=1/[\s^2^(Fo^2^)+(0.0146P)^2^+2.9295P] where P=(Fo^2^+2Fc^2^)/3'
_refine_ls_weighting_scheme calc
_refine_ls_wR_factor_gt 0.0394
_refine_ls_wR_factor_ref 0.0421
_reflns_number_gt 5205
_reflns_number_total 5685
_reflns_threshold_expression >2sigma(I)
_cod_data_source_file om400993g_si_001.cif
_cod_data_source_block 3
_cod_depositor_comments
;
The following automatic conversions were performed:

'_symmetry_cell_setting' value 'Monoclinic' changed to 'monoclinic'
according to
/usr/data/users/saulius/automatic-downloads/current/ACS/lib/dictionaries/cif_core.dic
dictionary named 'cif_core.dic' version 2.4.2 from 2011-04-26.

Automatic conversion script
Id: cif_fix_values 2281 2013-09-26 08:29:07Z andrius 
;
_cod_original_sg_symbol_H-M P2(1)/c
_cod_database_code 4082638

loop_
_symmetry_equiv_pos_as_xyz
'x, y, z'
'-x, y+1/2, -z+1/2'
'-x, -y, -z'
'x, -y-1/2, z-1/2'

loop_
_atom_site_label
_atom_site_type_symbol
_atom_site_fract_x
_atom_site_fract_y
_atom_site_fract_z
_atom_site_U_iso_or_equiv
_atom_site_adp_type
_atom_site_occupancy
_atom_site_symmetry_multiplicity
_atom_site_calc_flag
_atom_site_refinement_flags
Sn1 Sn 0.252920(8) 0.716506(14) 0.488791(7) 0.01332(4) Uani 1 1 d .
Sn2 Sn 0.298257(8) 0.629948(14) 0.361658(6) 0.01259(4) Uani 1 1 d .
Ti3 Ti 0.05537(2) 0.75275(4) 0.354775(17) 0.01313(8) Uani 1 1 d .
Cl4 Cl 0.04778(3) 0.50108(5) 0.38244(2) 0.01870(10) Uani 1 1 d .
Cl5 Cl -0.08876(3) 0.76926(6) 0.31176(3) 0.01902(10) Uani 1 1 d .
C5 C 0.11355(14) 0.9454(2) 0.42472(10) 0.0184(4) Uani 1 1 d .
H5 H 0.1564 1.0090 0.4102 0.022 Uiso 1 1 calc R
C1 C 0.12883(13) 0.8103(2) 0.45978(10) 0.0158(4) Uani 1 1 d .
C3 C -0.01559(14) 0.8541(2) 0.44660(11) 0.0211(5) Uani 1 1 d .
H3 H -0.0754 0.8433 0.4488 0.025 Uiso 1 1 calc R
C2 C 0.04672(14) 0.7580(2) 0.47405(10) 0.0184(4) Uani 1 1 d .
H2 H 0.0361 0.6712 0.4985 0.022 Uiso 1 1 calc R
C4 C 0.02523(14) 0.9696(2) 0.41506(11) 0.0214(5) Uani 1 1 d .
H4 H -0.0019 1.0494 0.3915 0.026 Uiso 1 1 calc R
C11 C 0.18700(13) 0.7138(2) 0.30454(10) 0.0146(4) Uani 1 1 d .
C43 C 0.31455(13) 0.3945(2) 0.33782(10) 0.0171(4) Uani 1 1 d .
C15 C 0.12290(13) 0.6359(2) 0.26471(10) 0.0169(4) Uani 1 1 d .
H15 H 0.1207 0.5320 0.2588 0.020 Uiso 1 1 calc R
C14 C 0.06414(14) 0.7363(3) 0.23601(10) 0.0206(4) Uani 1 1 d .
H14 H 0.0155 0.7125 0.2072 0.025 Uiso 1 1 calc R
C13 C 0.08891(14) 0.8792(2) 0.25680(10) 0.0198(4) Uani 1 1 d .
H13 H 0.0594 0.9683 0.2456 0.024 Uiso 1 1 calc R
C12 C 0.16517(14) 0.8656(2) 0.29705(10) 0.0178(4) Uani 1 1 d .
H12 H 0.1974 0.9454 0.3164 0.021 Uiso 1 1 calc R
C27 C 0.34364(15) 1.0232(2) 0.49048(11) 0.0252(5) Uani 1 1 d .
H27A H 0.2915 1.0559 0.4650 0.038 Uiso 1 1 calc R
H27B H 0.3838 0.9839 0.4601 0.038 Uiso 1 1 calc R
H27C H 0.3698 1.1070 0.5150 0.038 Uiso 1 1 calc R
C41 C 0.32162(14) 0.9034(2) 0.53924(10) 0.0190(4) Uani 1 1 d .
C21 C 0.31117(15) 0.3735(2) 0.26254(11) 0.0219(5) Uani 1 1 d .
H21A H 0.3179 0.2686 0.2524 0.033 Uiso 1 1 calc R
H21B H 0.3573 0.4298 0.2445 0.033 Uiso 1 1 calc R
H21C H 0.2561 0.4084 0.2425 0.033 Uiso 1 1 calc R
C32 C 0.17218(15) 0.4284(2) 0.53821(11) 0.0246(5) Uani 1 1 d .
H32A H 0.1751 0.3419 0.5674 0.037 Uiso 1 1 calc R
H32B H 0.1790 0.3974 0.4924 0.037 Uiso 1 1 calc R
H32C H 0.1168 0.4770 0.5405 0.037 Uiso 1 1 calc R
C44 C 0.40846(13) 0.7537(2) 0.32820(11) 0.0179(4) Uani 1 1 d .
C24 C 0.38283(14) 0.9127(2) 0.31249(11) 0.0227(5) Uani 1 1 d .
H24A H 0.4336 0.9700 0.3035 0.034 Uiso 1 1 calc R
H24B H 0.3565 0.9556 0.3505 0.034 Uiso 1 1 calc R
H24C H 0.3420 0.9149 0.2734 0.034 Uiso 1 1 calc R
C28 C 0.40387(15) 0.8480(3) 0.57594(11) 0.0244(5) Uani 1 1 d .
H28A H 0.4414 0.8075 0.5438 0.037 Uiso 1 1 calc R
H28B H 0.3904 0.7709 0.6075 0.037 Uiso 1 1 calc R
H28C H 0.4326 0.9300 0.6000 0.037 Uiso 1 1 calc R
C42 C 0.24314(14) 0.5356(2) 0.56057(10) 0.0187(4) Uani 1 1 d .
C23 C 0.40104(14) 0.3440(2) 0.36973(11) 0.0233(5) Uani 1 1 d .
H23A H 0.4021 0.3560 0.4181 0.035 Uiso 1 1 calc R
H23B H 0.4464 0.4037 0.3525 0.035 Uiso 1 1 calc R
H23C H 0.4100 0.2400 0.3591 0.035 Uiso 1 1 calc R
C30 C 0.32813(15) 0.4537(3) 0.56575(13) 0.0289(5) Uani 1 1 d .
H30A H 0.3262 0.3740 0.5984 0.043 Uiso 1 1 calc R
H30B H 0.3741 0.5225 0.5798 0.043 Uiso 1 1 calc R
H30C H 0.3387 0.4121 0.5223 0.043 Uiso 1 1 calc R
C22 C 0.24381(15) 0.3007(2) 0.36440(12) 0.0241(5) Uani 1 1 d .
H22A H 0.1883 0.3354 0.3453 0.036 Uiso 1 1 calc R
H22B H 0.2461 0.3092 0.4129 0.036 Uiso 1 1 calc R
H22C H 0.2517 0.1973 0.3521 0.036 Uiso 1 1 calc R
C29 C 0.26259(16) 0.9710(3) 0.58834(12) 0.0277(5) Uani 1 1 d .
H29A H 0.2914 1.0542 0.6114 0.042 Uiso 1 1 calc R
H29B H 0.2486 0.8963 0.6209 0.042 Uiso 1 1 calc R
H29C H 0.2100 1.0056 0.5641 0.042 Uiso 1 1 calc R
C31 C 0.22461(17) 0.5947(3) 0.62891(11) 0.0302(5) Uani 1 1 d .
H31A H 0.1727 0.6548 0.6248 0.045 Uiso 1 1 calc R
H31B H 0.2727 0.6552 0.6467 0.045 Uiso 1 1 calc R
H31C H 0.2166 0.5119 0.6590 0.045 Uiso 1 1 calc R
C25 C 0.48025(14) 0.7502(3) 0.38354(13) 0.0274(5) Uani 1 1 d .
H25A H 0.4960 0.6476 0.3936 0.041 Uiso 1 1 calc R
H25B H 0.4609 0.7974 0.4234 0.041 Uiso 1 1 calc R
H25C H 0.5299 0.8034 0.3691 0.041 Uiso 1 1 calc R
C26 C 0.44105(16) 0.6857(3) 0.26592(12) 0.0298(5) Uani 1 1 d .
H26A H 0.3943 0.6802 0.2310 0.045 Uiso 1 1 calc R
H26B H 0.4627 0.5863 0.2761 0.045 Uiso 1 1 calc R
H26C H 0.4871 0.7469 0.2506 0.045 Uiso 1 1 calc R

loop_
_atom_site_aniso_label
_atom_site_aniso_U_11
_atom_site_aniso_U_22
_atom_site_aniso_U_33
_atom_site_aniso_U_23
_atom_site_aniso_U_13
_atom_site_aniso_U_12
Sn1 0.01415(7) 0.01442(7) 0.01154(7) -0.00034(5) 0.00195(5) 0.00039(5)
Sn2 0.01296(7) 0.01293(7) 0.01216(7) 0.00003(5) 0.00278(5) 0.00078(5)
Ti3 0.01286(17) 0.01409(17) 0.01252(17) -0.00117(13) 0.00159(14) 0.00077(13)
Cl4 0.0226(3) 0.0157(2) 0.0178(2) 0.00101(18) 0.00159(19) 0.00083(19)
Cl5 0.0143(2) 0.0224(2) 0.0201(2) 0.0023(2) -0.00046(19) 0.00146(19)
C5 0.0217(11) 0.0173(10) 0.0160(10) -0.0054(8) 0.0009(8) -0.0009(8)
C1 0.0174(10) 0.0185(10) 0.0117(9) -0.0034(8) 0.0020(8) 0.0005(8)
C3 0.0163(10) 0.0284(11) 0.0188(11) -0.0089(9) 0.0042(8) 0.0042(9)
C2 0.0216(11) 0.0220(10) 0.0121(10) -0.0026(8) 0.0054(8) 0.0000(9)
C4 0.0256(11) 0.0198(10) 0.0183(10) -0.0063(8) -0.0013(9) 0.0072(9)
C11 0.0146(10) 0.0150(9) 0.0145(10) -0.0013(8) 0.0036(8) 0.0001(8)
C43 0.0214(11) 0.0139(9) 0.0165(10) -0.0023(8) 0.0046(8) 0.0015(8)
C15 0.0179(10) 0.0204(10) 0.0133(10) -0.0040(8) 0.0058(8) 0.0000(8)
C14 0.0185(11) 0.0336(12) 0.0099(10) -0.0016(9) 0.0027(8) 0.0005(9)
C13 0.0203(11) 0.0240(11) 0.0159(10) 0.0064(8) 0.0064(8) 0.0064(9)
C12 0.0197(11) 0.0174(10) 0.0171(10) 0.0014(8) 0.0077(8) -0.0014(8)
C27 0.0299(12) 0.0198(11) 0.0249(12) -0.0015(9) -0.0040(10) -0.0026(9)
C41 0.0205(11) 0.0185(10) 0.0176(10) -0.0028(8) -0.0018(8) 0.0005(8)
C21 0.0248(11) 0.0210(11) 0.0200(11) -0.0049(8) 0.0028(9) 0.0007(9)
C32 0.0271(12) 0.0228(11) 0.0241(12) 0.0041(9) 0.0039(9) -0.0024(9)
C44 0.0139(10) 0.0210(10) 0.0197(11) -0.0018(8) 0.0061(8) -0.0029(8)
C24 0.0215(11) 0.0216(11) 0.0254(12) 0.0028(9) 0.0053(9) -0.0052(9)
C28 0.0248(12) 0.0256(11) 0.0218(11) 0.0005(9) -0.0057(9) -0.0036(9)
C42 0.0229(11) 0.0190(10) 0.0146(10) 0.0045(8) 0.0035(8) 0.0026(9)
C23 0.0245(12) 0.0208(11) 0.0244(12) -0.0008(9) 0.0018(9) 0.0069(9)
C30 0.0255(12) 0.0257(12) 0.0355(14) 0.0093(10) 0.0027(10) 0.0040(10)
C22 0.0272(12) 0.0165(10) 0.0298(12) 0.0012(9) 0.0097(10) 0.0017(9)
C29 0.0346(13) 0.0249(11) 0.0238(12) -0.0095(10) 0.0027(10) 0.0015(10)
C31 0.0451(15) 0.0312(12) 0.0154(11) 0.0023(10) 0.0094(10) -0.0037(11)
C25 0.0186(11) 0.0259(12) 0.0372(14) -0.0028(10) -0.0005(10) -0.0009(9)
C26 0.0308(13) 0.0303(12) 0.0307(13) -0.0046(10) 0.0191(11) -0.0073(10)

loop_
_atom_type_symbol
_atom_type_description
_atom_type_scat_dispersion_real
_atom_type_scat_dispersion_imag
_atom_type_scat_source
C C 0.0033 0.0016 'International Tables Vol C Tables 4.2.6.8 and 6.1.1.4'
H H 0.0000 0.0000 'International Tables Vol C Tables 4.2.6.8 and 6.1.1.4'
Cl Cl 0.1484 0.1585 'International Tables Vol C Tables 4.2.6.8 and 6.1.1.4'
Ti Ti 0.2776 0.4457 'International Tables Vol C Tables 4.2.6.8 and 6.1.1.4'
Sn Sn -0.6537 1.4246 'International Tables Vol C Tables 4.2.6.8 and 6.1.1.4'

loop_
_geom_angle_atom_site_label_1
_geom_angle_atom_site_label_2
_geom_angle_atom_site_label_3
_geom_angle
C1 Sn1 C42 111.35(8)
C1 Sn1 C41 102.82(8)
C42 Sn1 C41 108.87(8)
C1 Sn1 Sn2 98.45(5)
C42 Sn1 Sn2 115.17(6)
C41 Sn1 Sn2 118.83(6)
C11 Sn2 C43 109.08(8)
C11 Sn2 C44 106.26(8)
C43 Sn2 C44 108.53(8)
C11 Sn2 Sn1 97.89(5)
C43 Sn2 Sn1 120.52(5)
C44 Sn2 Sn1 113.14(5)
Cl4 Ti3 Cl5 94.82(2)
Cl4 Ti3 C4 131.63(6)
Cl5 Ti3 C4 85.03(6)
Cl4 Ti3 C13 133.05(6)
Cl5 Ti3 C13 86.02(5)
C4 Ti3 C13 95.27(8)
Cl4 Ti3 C5 126.41(5)
Cl5 Ti3 C5 118.97(5)
C4 Ti3 C5 34.31(7)
C13 Ti3 C5 92.28(8)
Cl4 Ti3 C12 125.67(5)
Cl5 Ti3 C12 120.10(5)
C4 Ti3 C12 94.28(8)
C13 Ti3 C12 34.24(7)
C5 Ti3 C12 73.45(7)
Cl4 Ti3 C1 91.78(5)
Cl5 Ti3 C1 134.04(5)
C4 Ti3 C1 57.88(7)
C13 Ti3 C1 120.55(7)
C5 Ti3 C1 34.72(7)
C12 Ti3 C1 91.14(7)
Cl4 Ti3 C11 91.05(5)
Cl5 Ti3 C11 133.34(5)
C4 Ti3 C11 123.32(7)
C13 Ti3 C11 57.81(7)
C5 Ti3 C11 93.04(7)
C12 Ti3 C11 34.63(7)
C1 Ti3 C11 91.83(7)
Cl4 Ti3 C3 98.76(6)
Cl5 Ti3 C3 76.87(5)
C4 Ti3 C3 34.08(8)
C13 Ti3 C3 126.75(8)
C5 Ti3 C3 56.36(7)
C12 Ti3 C3 127.21(8)
C1 Ti3 C3 57.17(7)
C11 Ti3 C3 147.50(7)
Cl4 Ti3 C14 100.55(6)
Cl5 Ti3 C14 76.39(5)
C4 Ti3 C14 125.94(8)
C13 Ti3 C14 34.14(8)
C5 Ti3 C14 125.77(8)
C12 Ti3 C14 56.25(7)
C1 Ti3 C14 146.32(7)
C11 Ti3 C14 57.05(7)
C3 Ti3 C14 148.08(8)
Cl4 Ti3 C15 77.66(5)
Cl5 Ti3 C15 102.37(5)
C4 Ti3 C15 149.62(8)
C13 Ti3 C15 56.58(7)
C5 Ti3 C15 126.55(7)
C12 Ti3 C15 56.35(7)
C1 Ti3 C15 123.45(7)
C11 Ti3 C15 34.51(7)
C3 Ti3 C15 176.29(8)
C14 Ti3 C15 33.49(7)
Cl4 Ti3 C2 77.04(5)
Cl5 Ti3 C2 103.85(5)
C4 Ti3 C2 56.43(7)
C13 Ti3 C2 148.13(8)
C5 Ti3 C2 56.28(7)
C12 Ti3 C2 125.02(7)
C1 Ti3 C2 34.42(7)
C11 Ti3 C2 122.53(7)
C3 Ti3 C2 33.51(7)
C14 Ti3 C2 177.59(8)
C15 Ti3 C2 144.74(7)
C4 C5 C1 109.32(19)
C4 C5 Ti3 72.60(12)
C1 C5 Ti3 72.99(11)
C4 C5 H5 125.3
C1 C5 H5 125.3
Ti3 C5 H5 120.8
C2 C1 C5 105.35(18)
C2 C1 Sn1 128.71(15)
C5 C1 Sn1 125.85(15)
C2 C1 Ti3 73.86(12)
C5 C1 Ti3 72.29(11)
Sn1 C1 Ti3 121.21(9)
C2 C3 C4 108.32(19)
C2 C3 Ti3 73.49(12)
C4 C3 Ti3 71.52(12)
C2 C3 H3 125.8
C4 C3 H3 125.8
Ti3 C3 H3 120.9
C3 C2 C1 109.39(19)
C3 C2 Ti3 73.00(12)
C1 C2 Ti3 71.72(11)
C3 C2 H2 125.3
C1 C2 H2 125.3
Ti3 C2 H2 121.6
C5 C4 C3 107.53(19)
C5 C4 Ti3 73.08(12)
C3 C4 Ti3 74.40(12)
C5 C4 H4 126.2
C3 C4 H4 126.2
Ti3 C4 H4 118.3
C12 C11 C15 105.34(18)
C12 C11 Sn2 125.19(15)
C15 C11 Sn2 129.41(15)
C12 C11 Ti3 72.17(11)
C15 C11 Ti3 73.49(11)
Sn2 C11 Ti3 121.09(9)
C21 C43 C22 107.88(18)
C21 C43 C23 110.15(17)
C22 C43 C23 109.42(18)
C21 C43 Sn2 109.97(13)
C22 C43 Sn2 111.24(13)
C23 C43 Sn2 108.17(14)
C14 C15 C11 109.16(18)
C14 C15 Ti3 73.18(12)
C11 C15 Ti3 72.00(11)
C14 C15 H15 125.4
C11 C15 H15 125.4
Ti3 C15 H15 121.1
C15 C14 C13 108.55(19)
C15 C14 Ti3 73.33(12)
C13 C14 Ti3 71.50(12)
C15 C14 H14 125.7
C13 C14 H14 125.7
Ti3 C14 H14 121.2
C12 C13 C14 107.27(19)
C12 C13 Ti3 73.10(12)
C14 C13 Ti3 74.36(12)
C12 C13 H13 126.4
C14 C13 H13 126.4
Ti3 C13 H13 118.2
C13 C12 C11 109.60(19)
C13 C12 Ti3 72.65(12)
C11 C12 Ti3 73.20(11)
C13 C12 H12 125.2
C11 C12 H12 125.2
Ti3 C12 H12 120.6
C41 C27 H27A 109.5
C41 C27 H27B 109.5
H27A C27 H27B 109.5
C41 C27 H27C 109.5
H27A C27 H27C 109.5
H27B C27 H27C 109.5
C27 C41 C28 108.83(18)
C27 C41 C29 108.05(18)
C28 C41 C29 110.46(18)
C27 C41 Sn1 112.05(14)
C28 C41 Sn1 109.71(14)
C29 C41 Sn1 107.72(14)
C43 C21 H21A 109.5
C43 C21 H21B 109.5
H21A C21 H21B 109.5
C43 C21 H21C 109.5
H21A C21 H21C 109.5
H21B C21 H21C 109.5
C42 C32 H32A 109.5
C42 C32 H32B 109.5
H32A C32 H32B 109.5
C42 C32 H32C 109.5
H32A C32 H32C 109.5
H32B C32 H32C 109.5
C26 C44 C24 108.15(18)
C26 C44 C25 108.60(19)
C24 C44 C25 109.96(18)
C26 C44 Sn2 111.48(14)
C24 C44 Sn2 110.03(14)
C25 C44 Sn2 108.61(15)
C44 C24 H24A 109.5
C44 C24 H24B 109.5
H24A C24 H24B 109.5
C44 C24 H24C 109.5
H24A C24 H24C 109.5
H24B C24 H24C 109.5
C41 C28 H28A 109.5
C41 C28 H28B 109.5
H28A C28 H28B 109.5
C41 C28 H28C 109.5
H28A C28 H28C 109.5
H28B C28 H28C 109.5
C32 C42 C30 109.18(19)
C32 C42 C31 107.83(18)
C30 C42 C31 109.53(19)
C32 C42 Sn1 111.51(14)
C30 C42 Sn1 107.67(14)
C31 C42 Sn1 111.10(14)
C43 C23 H23A 109.5
C43 C23 H23B 109.5
H23A C23 H23B 109.5
C43 C23 H23C 109.5
H23A C23 H23C 109.5
H23B C23 H23C 109.5
C42 C30 H30A 109.5
C42 C30 H30B 109.5
H30A C30 H30B 109.5
C42 C30 H30C 109.5
H30A C30 H30C 109.5
H30B C30 H30C 109.5
C43 C22 H22A 109.5
C43 C22 H22B 109.5
H22A C22 H22B 109.5
C43 C22 H22C 109.5
H22A C22 H22C 109.5
H22B C22 H22C 109.5
C41 C29 H29A 109.5
C41 C29 H29B 109.5
H29A C29 H29B 109.5
C41 C29 H29C 109.5
H29A C29 H29C 109.5
H29B C29 H29C 109.5
C42 C31 H31A 109.5
C42 C31 H31B 109.5
H31A C31 H31B 109.5
C42 C31 H31C 109.5
H31A C31 H31C 109.5
H31B C31 H31C 109.5
C44 C25 H25A 109.5
C44 C25 H25B 109.5
H25A C25 H25B 109.5
C44 C25 H25C 109.5
H25A C25 H25C 109.5
H25B C25 H25C 109.5
C44 C26 H26A 109.5
C44 C26 H26B 109.5
H26A C26 H26B 109.5
C44 C26 H26C 109.5
H26A C26 H26C 109.5
H26B C26 H26C 109.5

loop_
_geom_bond_atom_site_label_1
_geom_bond_atom_site_label_2
_geom_bond_distance
Sn1 C1 2.168(2)
Sn1 C42 2.201(2)
Sn1 C41 2.216(2)
Sn1 Sn2 2.8248(3)
Sn2 C11 2.160(2)
Sn2 C43 2.207(2)
Sn2 C44 2.212(2)
Ti3 Cl4 2.3544(6)
Ti3 Cl5 2.3698(6)
Ti3 C4 2.378(2)
Ti3 C13 2.379(2)
Ti3 C5 2.384(2)
Ti3 C12 2.384(2)
Ti3 C1 2.393(2)
Ti3 C11 2.398(2)
Ti3 C3 2.415(2)
Ti3 C14 2.415(2)
Ti3 C15 2.417(2)
Ti3 C2 2.421(2)
C5 C4 1.405(3)
C5 C1 1.426(3)
C5 H5 0.9500
C1 C2 1.425(3)
C3 C2 1.394(3)
C3 C4 1.405(3)
C3 H3 0.9500
C2 H2 0.9500
C4 H4 0.9500
C11 C12 1.423(3)
C11 C15 1.428(3)
C43 C21 1.528(3)
C43 C22 1.529(3)
C43 C23 1.530(3)
C15 C14 1.392(3)
C15 H15 0.9500
C14 C13 1.408(3)
C14 H14 0.9500
C13 C12 1.402(3)
C13 H13 0.9500
C12 H12 0.9500
C27 C41 1.523(3)
C27 H27A 0.9800
C27 H27B 0.9800
C27 H27C 0.9800
C41 C28 1.526(3)
C41 C29 1.535(3)
C21 H21A 0.9800
C21 H21B 0.9800
C21 H21C 0.9800
C32 C42 1.522(3)
C32 H32A 0.9800
C32 H32B 0.9800
C32 H32C 0.9800
C44 C26 1.523(3)
C44 C24 1.524(3)
C44 C25 1.527(3)
C24 H24A 0.9800
C24 H24B 0.9800
C24 H24C 0.9800
C28 H28A 0.9800
C28 H28B 0.9800
C28 H28C 0.9800
C42 C30 1.525(3)
C42 C31 1.528(3)
C23 H23A 0.9800
C23 H23B 0.9800
C23 H23C 0.9800
C30 H30A 0.9800
C30 H30B 0.9800
C30 H30C 0.9800
C22 H22A 0.9800
C22 H22B 0.9800
C22 H22C 0.9800
C29 H29A 0.9800
C29 H29B 0.9800
C29 H29C 0.9800
C31 H31A 0.9800
C31 H31B 0.9800
C31 H31C 0.9800
C25 H25A 0.9800
C25 H25B 0.9800
C25 H25C 0.9800
C26 H26A 0.9800
C26 H26B 0.9800
C26 H26C 0.9800

loop_
_geom_torsion_atom_site_label_1
_geom_torsion_atom_site_label_2
_geom_torsion_atom_site_label_3
_geom_torsion_atom_site_label_4
_geom_torsion
C1 Sn1 Sn2 C11 2.52(8)
C42 Sn1 Sn2 C11 120.98(8)
C41 Sn1 Sn2 C11 -107.23(8)
C1 Sn1 Sn2 C43 -115.19(8)
C42 Sn1 Sn2 C43 3.27(9)
C41 Sn1 Sn2 C43 135.07(9)
C1 Sn1 Sn2 C44 114.03(8)
C42 Sn1 Sn2 C44 -127.51(9)
C41 Sn1 Sn2 C44 4.29(9)
Cl4 Ti3 C5 C4 -112.55(12)
Cl5 Ti3 C5 C4 9.30(14)
C13 Ti3 C5 C4 96.01(13)
C12 Ti3 C5 C4 124.98(14)
C1 Ti3 C5 C4 -117.29(18)
C11 Ti3 C5 C4 153.89(13)
C3 Ti3 C5 C4 -37.84(13)
C14 Ti3 C5 C4 103.16(14)
C15 Ti3 C5 C4 144.96(13)
C2 Ti3 C5 C4 -78.38(14)
Cl4 Ti3 C5 C1 4.74(14)
Cl5 Ti3 C5 C1 126.59(11)
C4 Ti3 C5 C1 117.29(18)
C13 Ti3 C5 C1 -146.70(12)
C12 Ti3 C5 C1 -117.72(13)
C11 Ti3 C5 C1 -88.82(12)
C3 Ti3 C5 C1 79.45(13)
C14 Ti3 C5 C1 -139.55(12)
C15 Ti3 C5 C1 -97.75(13)
C2 Ti3 C5 C1 38.91(12)
C4 C5 C1 C2 -3.0(2)
Ti3 C5 C1 C2 -67.03(13)
C4 C5 C1 Sn1 -179.89(14)
Ti3 C5 C1 Sn1 116.13(14)
C4 C5 C1 Ti3 63.98(14)
C42 Sn1 C1 C2 -9.0(2)
C41 Sn1 C1 C2 -125.41(18)
Sn2 Sn1 C1 C2 112.33(17)
C42 Sn1 C1 C5 167.12(16)
C41 Sn1 C1 C5 50.69(18)
Sn2 Sn1 C1 C5 -71.57(17)
C42 Sn1 C1 Ti3 -102.94(11)
C41 Sn1 C1 Ti3 140.63(10)
Sn2 Sn1 C1 Ti3 18.37(10)
Cl4 Ti3 C1 C2 -63.74(12)
Cl5 Ti3 C1 C2 34.71(15)
C4 Ti3 C1 C2 76.18(13)
C13 Ti3 C1 C2 152.02(12)
C5 Ti3 C1 C2 112.44(17)
C12 Ti3 C1 C2 170.51(12)
C11 Ti3 C1 C2 -154.85(12)
C3 Ti3 C1 C2 35.53(12)
C14 Ti3 C1 C2 -175.89(14)
C15 Ti3 C1 C2 -140.11(12)
Cl4 Ti3 C1 C5 -176.19(11)
Cl5 Ti3 C1 C5 -77.74(13)
C4 Ti3 C1 C5 -36.26(12)
C13 Ti3 C1 C5 39.58(14)
C12 Ti3 C1 C5 58.07(12)
C11 Ti3 C1 C5 92.70(12)
C3 Ti3 C1 C5 -76.91(13)
C14 Ti3 C1 C5 71.66(18)
C15 Ti3 C1 C5 107.45(13)
C2 Ti3 C1 C5 -112.44(17)
Cl4 Ti3 C1 Sn1 62.13(10)
Cl5 Ti3 C1 Sn1 160.57(6)
C4 Ti3 C1 Sn1 -157.95(14)
C13 Ti3 C1 Sn1 -82.11(12)
C5 Ti3 C1 Sn1 -121.69(17)
C12 Ti3 C1 Sn1 -63.62(11)
C11 Ti3 C1 Sn1 -28.99(11)
C3 Ti3 C1 Sn1 161.40(14)
C14 Ti3 C1 Sn1 -50.03(18)
C15 Ti3 C1 Sn1 -14.24(14)
C2 Ti3 C1 Sn1 125.87(17)
Cl4 Ti3 C3 C2 49.94(13)
Cl5 Ti3 C3 C2 142.88(13)
C4 Ti3 C3 C2 -116.40(19)
C13 Ti3 C3 C2 -142.37(13)
C5 Ti3 C3 C2 -78.30(14)
C12 Ti3 C3 C2 -99.12(14)
C1 Ti3 C3 C2 -36.51(12)
C11 Ti3 C3 C2 -56.1(2)
C14 Ti3 C3 C2 176.64(14)
Cl4 Ti3 C3 C4 166.34(12)
Cl5 Ti3 C3 C4 -100.72(12)
C13 Ti3 C3 C4 -25.97(16)
C5 Ti3 C3 C4 38.10(12)
C12 Ti3 C3 C4 17.28(16)
C1 Ti3 C3 C4 79.89(13)
C11 Ti3 C3 C4 60.30(19)
C14 Ti3 C3 C4 -66.95(19)
C2 Ti3 C3 C4 116.40(19)
C4 C3 C2 C1 -0.6(2)
Ti3 C3 C2 C1 62.91(14)
C4 C3 C2 Ti3 -63.49(15)
C5 C1 C2 C3 2.2(2)
Sn1 C1 C2 C3 178.93(14)
Ti3 C1 C2 C3 -63.72(15)
C5 C1 C2 Ti3 65.93(13)
Sn1 C1 C2 Ti3 -117.35(15)
Cl4 Ti3 C2 C3 -129.09(13)
Cl5 Ti3 C2 C3 -37.25(13)
C4 Ti3 C2 C3 37.04(13)
C13 Ti3 C2 C3 67.89(19)
C5 Ti3 C2 C3 78.55(14)
C12 Ti3 C2 C3 106.21(14)
C1 Ti3 C2 C3 117.81(18)
C11 Ti3 C2 C3 148.06(13)
C15 Ti3 C2 C3 -174.21(13)
Cl4 Ti3 C2 C1 113.10(12)
Cl5 Ti3 C2 C1 -155.07(11)
C4 Ti3 C2 C1 -80.77(13)
C13 Ti3 C2 C1 -49.92(19)
C5 Ti3 C2 C1 -39.27(12)
C12 Ti3 C2 C1 -11.61(15)
C11 Ti3 C2 C1 30.25(14)
C3 Ti3 C2 C1 -117.81(18)
C15 Ti3 C2 C1 67.98(17)
C1 C5 C4 C3 2.8(2)
Ti3 C5 C4 C3 66.99(14)
C1 C5 C4 Ti3 -64.23(14)
C2 C3 C4 C5 -1.3(2)
Ti3 C3 C4 C5 -66.11(14)
C2 C3 C4 Ti3 64.77(15)
Cl4 Ti3 C4 C5 96.12(13)
Cl5 Ti3 C4 C5 -171.84(13)
C13 Ti3 C4 C5 -86.31(13)
C12 Ti3 C4 C5 -51.96(13)
C1 Ti3 C4 C5 36.70(12)
C11 Ti3 C4 C5 -31.73(16)
C3 Ti3 C4 C5 114.32(18)
C14 Ti3 C4 C5 -102.62(14)
C15 Ti3 C4 C5 -65.8(2)
C2 Ti3 C4 C5 77.91(13)
Cl4 Ti3 C4 C3 -18.20(15)
Cl5 Ti3 C4 C3 73.84(12)
C13 Ti3 C4 C3 159.37(13)
C5 Ti3 C4 C3 -114.32(18)
C12 Ti3 C4 C3 -166.28(13)
C1 Ti3 C4 C3 -77.61(13)
C11 Ti3 C4 C3 -146.05(12)
C14 Ti3 C4 C3 143.06(13)
C15 Ti3 C4 C3 179.91(14)
C2 Ti3 C4 C3 -36.41(12)
C43 Sn2 C11 C12 -167.60(16)
C44 Sn2 C11 C12 -50.78(19)
Sn1 Sn2 C11 C12 66.20(17)
C43 Sn2 C11 C15 9.3(2)
C44 Sn2 C11 C15 126.15(18)
Sn1 Sn2 C11 C15 -116.87(18)
C43 Sn2 C11 Ti3 103.11(10)
C44 Sn2 C11 Ti3 -140.07(9)
Sn1 Sn2 C11 Ti3 -23.09(9)
Cl4 Ti3 C11 C12 178.82(12)
Cl5 Ti3 C11 C12 81.19(13)
C4 Ti3 C11 C12 -37.36(15)
C13 Ti3 C11 C12 36.15(12)
C5 Ti3 C11 C12 -54.63(13)
C1 Ti3 C11 C12 -89.36(13)
C3 Ti3 C11 C12 -72.99(18)
C14 Ti3 C11 C12 76.91(13)
C15 Ti3 C11 C12 112.66(17)
C2 Ti3 C11 C12 -105.92(13)
Cl4 Ti3 C11 C15 66.16(11)
Cl5 Ti3 C11 C15 -31.47(14)
C4 Ti3 C11 C15 -150.02(12)
C13 Ti3 C11 C15 -76.51(13)
C5 Ti3 C11 C15 -167.29(12)
C12 Ti3 C11 C15 -112.66(17)
C1 Ti3 C11 C15 157.98(12)
C3 Ti3 C11 C15 174.35(14)
C14 Ti3 C11 C15 -35.75(12)
C2 Ti3 C11 C15 141.42(12)
Cl4 Ti3 C11 Sn2 -60.32(9)
Cl5 Ti3 C11 Sn2 -157.95(6)
C4 Ti3 C11 Sn2 83.50(12)
C13 Ti3 C11 Sn2 157.01(13)
C5 Ti3 C11 Sn2 66.23(10)
C12 Ti3 C11 Sn2 120.86(17)
C1 Ti3 C11 Sn2 31.50(10)
C3 Ti3 C11 Sn2 47.87(18)
C14 Ti3 C11 Sn2 -162.23(13)
C15 Ti3 C11 Sn2 -126.48(17)
C2 Ti3 C11 Sn2 14.94(13)
C11 Sn2 C43 C21 50.53(16)
C44 Sn2 C43 C21 -64.84(16)
Sn1 Sn2 C43 C21 162.41(12)
C11 Sn2 C43 C22 -68.94(16)
C44 Sn2 C43 C22 175.70(14)
Sn1 Sn2 C43 C22 42.95(16)
C11 Sn2 C43 C23 170.86(14)
C44 Sn2 C43 C23 55.49(16)
Sn1 Sn2 C43 C23 -77.26(14)
C12 C11 C15 C14 -1.4(2)
Sn2 C11 C15 C14 -178.81(15)
Ti3 C11 C15 C14 64.22(15)
C12 C11 C15 Ti3 -65.64(13)
Sn2 C11 C15 Ti3 116.97(16)
Cl4 Ti3 C15 C14 132.11(13)
Cl5 Ti3 C15 C14 39.82(13)
C4 Ti3 C15 C14 -61.6(2)
C13 Ti3 C15 C14 -36.90(13)
C5 Ti3 C15 C14 -101.43(14)
C12 Ti3 C15 C14 -78.26(14)
C1 Ti3 C15 C14 -144.00(13)
C11 Ti3 C15 C14 -117.31(18)
C2 Ti3 C15 C14 177.10(13)
Cl4 Ti3 C15 C11 -110.58(11)
Cl5 Ti3 C15 C11 157.13(11)
C4 Ti3 C15 C11 55.7(2)
C13 Ti3 C15 C11 80.41(13)
C5 Ti3 C15 C11 15.87(15)
C12 Ti3 C15 C11 39.04(11)
C1 Ti3 C15 C11 -26.69(15)
C14 Ti3 C15 C11 117.31(18)
C2 Ti3 C15 C11 -65.60(17)
C11 C15 C14 C13 -0.2(2)
Ti3 C15 C14 C13 63.26(15)
C11 C15 C14 Ti3 -63.47(14)
Cl4 Ti3 C14 C15 -47.49(13)
Cl5 Ti3 C14 C15 -139.94(13)
C4 Ti3 C14 C15 146.66(12)
C13 Ti3 C14 C15 116.77(18)
C5 Ti3 C14 C15 103.97(14)
C12 Ti3 C14 C15 78.59(13)
C1 Ti3 C14 C15 62.18(19)
C11 Ti3 C14 C15 36.86(12)
C3 Ti3 C14 C15 -173.78(14)
Cl4 Ti3 C14 C13 -164.26(12)
Cl5 Ti3 C14 C13 103.29(12)
C4 Ti3 C14 C13 29.89(16)
C5 Ti3 C14 C13 -12.80(16)
C12 Ti3 C14 C13 -38.18(12)
C1 Ti3 C14 C13 -54.59(19)
C11 Ti3 C14 C13 -79.91(13)
C3 Ti3 C14 C13 69.45(19)
C15 Ti3 C14 C13 -116.77(18)
C15 C14 C13 C12 1.8(2)
Ti3 C14 C13 C12 66.23(14)
C15 C14 C13 Ti3 -64.44(15)
Cl4 Ti3 C13 C12 -92.62(13)
Cl5 Ti3 C13 C12 174.49(12)
C4 Ti3 C13 C12 89.87(13)
C5 Ti3 C13 C12 55.60(13)
C1 Ti3 C13 C12 34.31(15)
C11 Ti3 C13 C12 -36.56(12)
C3 Ti3 C13 C12 104.13(13)
C14 Ti3 C13 C12 -114.03(18)
C15 Ti3 C13 C12 -77.86(13)
C2 Ti3 C13 C12 64.46(19)
Cl4 Ti3 C13 C14 21.41(16)
Cl5 Ti3 C13 C14 -71.47(12)
C4 Ti3 C13 C14 -156.10(13)
C5 Ti3 C13 C14 169.63(13)
C12 Ti3 C13 C14 114.03(18)
C1 Ti3 C13 C14 148.34(12)
C11 Ti3 C13 C14 77.47(13)
C3 Ti3 C13 C14 -141.84(13)
C15 Ti3 C13 C14 36.17(12)
C2 Ti3 C13 C14 178.49(14)
C14 C13 C12 C11 -2.7(2)
Ti3 C13 C12 C11 64.37(15)
C14 C13 C12 Ti3 -67.08(15)
C15 C11 C12 C13 2.5(2)
Sn2 C11 C12 C13 -179.92(14)
Ti3 C11 C12 C13 -64.02(15)
C15 C11 C12 Ti3 66.56(13)
Sn2 C11 C12 Ti3 -115.91(14)
Cl4 Ti3 C12 C13 116.03(12)
Cl5 Ti3 C12 C13 -6.35(14)
C4 Ti3 C12 C13 -93.08(13)
C5 Ti3 C12 C13 -120.67(13)
C1 Ti3 C12 C13 -150.96(13)
C11 Ti3 C12 C13 117.48(18)
C3 Ti3 C12 C13 -102.69(14)
C14 Ti3 C12 C13 38.06(12)
C15 Ti3 C12 C13 78.58(13)
C2 Ti3 C12 C13 -144.42(12)
Cl4 Ti3 C12 C11 -1.45(14)
Cl5 Ti3 C12 C11 -123.83(11)
C4 Ti3 C12 C11 149.44(12)
C13 Ti3 C12 C11 -117.48(18)
C5 Ti3 C12 C11 121.85(13)
C1 Ti3 C12 C11 91.56(12)
C3 Ti3 C12 C11 139.83(12)
C14 Ti3 C12 C11 -79.42(13)
C15 Ti3 C12 C11 -38.90(12)
C2 Ti3 C12 C11 98.10(13)
C1 Sn1 C41 C27 -71.02(16)
C42 Sn1 C41 C27 170.79(15)
Sn2 Sn1 C41 C27 36.27(17)
C1 Sn1 C41 C28 167.97(14)
C42 Sn1 C41 C28 49.79(16)
Sn2 Sn1 C41 C28 -84.73(15)
C1 Sn1 C41 C29 47.69(16)
C42 Sn1 C41 C29 -70.49(16)
Sn2 Sn1 C41 C29 154.99(12)
C11 Sn2 C44 C26 -84.15(17)
C43 Sn2 C44 C26 33.05(18)
Sn1 Sn2 C44 C26 169.58(14)
C11 Sn2 C44 C24 35.84(16)
C43 Sn2 C44 C24 153.03(14)
Sn1 Sn2 C44 C24 -70.43(15)
C11 Sn2 C44 C25 156.25(14)
C43 Sn2 C44 C25 -86.56(15)
Sn1 Sn2 C44 C25 49.97(15)
C1 Sn1 C42 C32 47.29(17)
C41 Sn1 C42 C32 159.95(14)
Sn2 Sn1 C42 C32 -63.70(16)
C1 Sn1 C42 C30 167.04(14)
C41 Sn1 C42 C30 -80.30(16)
Sn2 Sn1 C42 C30 56.05(16)
C1 Sn1 C42 C31 -73.03(17)
C41 Sn1 C42 C31 39.63(17)
Sn2 Sn1 C42 C31 175.98(14)
